data_1552079
loop_
_publ_author_name
'Cristina Garcia-Simon'
'Marc Garcia-Borras'
'Laura Gomez'
'Teodor Parella'
'Silvia Osuna'
'Jordi Juanhuix'
'Inhar Imaz'
'Daniel Maspoch'
'Miquel Costas'
'Xavi Ribas'

_publ_section_title
;
 Sponge-like molecular cage for purification of fullerenes
;
_journal_name_full 'Nature Communications'
_journal_page_first 5557
_journal_paper_doi 10.1038/ncomms6557
_journal_volume 5
_journal_year 2014
_chemical_formula_moiety 'C264 H280 N32 O16 Pd8 Zn2, C76'
_chemical_formula_sum 'C340 H280 N32 O16 Pd8 Zn2'
_chemical_formula_weight 1568.82
_space_group_crystal_system tetragonal
_space_group_IT_number 128
_space_group_name_Hall '-P 4 2n'
_space_group_name_H-M_alt 'P 4/m n c'
_atom_sites_solution_hydrogens geom
_cell_angle_alpha 90
_cell_angle_beta 90
_cell_angle_gamma 90
_cell_formula_units_Z 24
_cell_length_a 32.160
_cell_length_b 32.160
_cell_length_c 34.850
_cell_measurement_temperature 100(2)
_cell_volume 36044.156
_computing_structure_refinement 'SHELXL-2013 (Sheldrick, 2013)'
_diffrn_ambient_temperature 293(2)
_diffrn_measured_fraction_theta_full 0.538
_diffrn_measured_fraction_theta_max 0.779
_diffrn_radiation_type MoK\a
_diffrn_radiation_wavelength 0.71073
_diffrn_reflns_av_R_equivalents 0.1307
_diffrn_reflns_av_unetI/netI 0.0559
_diffrn_reflns_Laue_measured_fraction_full 0.538
_diffrn_reflns_Laue_measured_fraction_max 0.779
_diffrn_reflns_limit_h_max 32
_diffrn_reflns_limit_h_min -33
_diffrn_reflns_limit_k_max 32
_diffrn_reflns_limit_k_min -33
_diffrn_reflns_limit_l_max 31
_diffrn_reflns_limit_l_min -31
_diffrn_reflns_number 115405
_diffrn_reflns_point_group_measured_fraction_full 0.538
_diffrn_reflns_point_group_measured_fraction_max 0.779
_diffrn_reflns_theta_full 25.242
_diffrn_reflns_theta_max 22.114
_diffrn_reflns_theta_min 2.086
_exptl_absorpt_coefficient_mu 5.469
_exptl_crystal_colour brown
_exptl_crystal_density_diffrn 1.735
_exptl_crystal_description plate
_exptl_crystal_F_000 16949
_exptl_crystal_size_max 0.76
_exptl_crystal_size_mid 0.65
_exptl_crystal_size_min 0.1
_refine_diff_density_max 1.076
_refine_diff_density_min -1.273
_refine_diff_density_rms 0.240
_refine_ls_extinction_coef .
_refine_ls_extinction_method none
_refine_ls_goodness_of_fit_ref 2.623
_refine_ls_hydrogen_treatment constr
_refine_ls_matrix_type full
_refine_ls_number_parameters 160
_refine_ls_number_reflns 8936
_refine_ls_number_restraints 11
_refine_ls_restrained_S_all 2.623
_refine_ls_R_factor_all 0.3349
_refine_ls_R_factor_gt 0.2670
_refine_ls_shift/su_max 0.894
_refine_ls_shift/su_mean 0.148
_refine_ls_structure_factor_coef Fsqd
_refine_ls_weighting_details
;
 w=1/[\s^2^(Fo^2^)+(0.2000P)^2^]
 where P=(Fo^2^+2Fc^2^)/3
;
_refine_ls_weighting_scheme calc
_refine_ls_wR_factor_gt 0.4862
_refine_ls_wR_factor_ref 0.5691
_reflns_Friedel_coverage 0.000
_reflns_Friedel_fraction_full .
_reflns_Friedel_fraction_max .
_reflns_number_gt 3349
_reflns_number_total 8936
_reflns_threshold_expression 'I > 2\s(I)'
_cod_data_source_file ncomms6557-s5.cif
_cod_data_source_block shelxl
_cod_original_cell_volume 36044.2
_cod_database_code 1552079
_shelx_space_group_comment
;
The symmetry employed for this shelxl refinement is uniquely defined
by the following loop, which should always be used as a source of
symmetry information in preference to the above space-group names.
They are only intended as comments.
;
_shelxl_version_number 2013-2

loop_
_space_group_symop_operation_xyz
'x, y, z'
'x+1/2, -y+1/2, -z+1/2'
'-x, -y, z'
'-x+1/2, y+1/2, -z+1/2'
'y+1/2, x+1/2, -z+1/2'
'y, -x, z'
'-y, x, z'
'-y+1/2, -x+1/2, -z+1/2'
'-x, -y, -z'
'-x-1/2, y-1/2, z-1/2'
'x, y, -z'
'x-1/2, -y-1/2, z-1/2'
'-y-1/2, -x-1/2, z-1/2'
'-y, x, -z'
'y, -x, -z'
'y-1/2, x-1/2, z-1/2'

loop_
_atom_site_label
_atom_site_type_symbol
_atom_site_fract_x
_atom_site_fract_y
_atom_site_fract_z
_atom_site_U_iso_or_equiv
_atom_site_adp_type
_atom_site_occupancy
_atom_site_site_symmetry_order
_atom_site_calc_flag
_atom_site_refinement_flags_posn
_atom_site_refinement_flags_adp
_atom_site_refinement_flags_occupancy
_atom_site_disorder_assembly
_atom_site_disorder_group
Pd1 Pd 0.29993(11) 0.19144(10) 0.16022(8) 0.251(2) Uiso 1 1 d D . . . .
ZN2 Zn 0.5000 0.5000 0.18775(16) 0.184(3) Uiso 1 4 d S . P . .
O1 O 0.3398(5) 0.2378(5) 0.1617(5) 0.169(5) Uiso 1 1 d . . . . .
C6 C 0.4207(7) 0.3678(8) 0.1836(8) 0.167(8) Uiso 1 1 d . . . . .
O2 O 0.3472(5) 0.2411(6) 0.2284(6) 0.220(7) Uiso 1 1 d . . . . .
C7 C 0.4025(8) 0.3490(9) 0.1548(7) 0.191(9) Uiso 1 1 d . . . . .
H7 H 0.4038 0.3611 0.1306 0.229 Uiso 1 1 calc R U . . .
N4 N 0.5147(6) 0.4388(6) 0.1831(5) 0.164(6) Uiso 1 1 d . . . . .
C5 C 0.3782(8) 0.4510(9) 0.1839(6) 0.197(9) Uiso 1 1 d . . . . .
H5 H 0.3597 0.4288 0.1828 0.237 Uiso 1 1 calc R U . . .
C16 C 0.3304(12) 0.1103(7) 0.1564(11) 0.36(2) Uiso 1 1 d D . . . .
H16A H 0.3443 0.0931 0.1754 0.426 Uiso 1 1 calc R U . . .
H16B H 0.3380 0.0996 0.1313 0.426 Uiso 1 1 calc R U . . .
C4 C 0.4254(9) 0.4446(10) 0.1843(7) 0.207(10) Uiso 1 1 d . . . . .
C8 C 0.3816(9) 0.3125(9) 0.1589(8) 0.204(10) Uiso 1 1 d . . . . .
H8 H 0.3689 0.3004 0.1377 0.245 Uiso 1 1 calc R U . . .
C23 C 0.3829(8) 0.1570(10) 0.0230(6) 0.305(19) Uiso 1 1 d G . . A 1
C22 C 0.3779(7) 0.1933(7) 0.0441(9) 0.236(12) Uiso 1 1 d G . . A 1
H47 H 0.3742 0.2186 0.0315 0.283 Uiso 1 1 calc R U . A 1
C21 C 0.3785(8) 0.1920(8) 0.0839(9) 0.271(15) Uiso 1 1 d G . . A 1
H172 H 0.3751 0.2163 0.0980 0.325 Uiso 1 1 calc R U . A 1
C20 C 0.3840(9) 0.1543(12) 0.1027(6) 0.38(2) Uiso 1 1 d G . . A 1
C25 C 0.3890(8) 0.1179(8) 0.0817(10) 0.34(2) Uiso 1 1 d G . . A 1
H50 H 0.3927 0.0927 0.0943 0.412 Uiso 1 1 calc R U . A 1
C24 C 0.3885(8) 0.1192(7) 0.0418(10) 0.40(3) Uiso 1 1 d G . . A 1
H68 H 0.3918 0.0949 0.0277 0.476 Uiso 1 1 calc R U . A 1
C3 C 0.4463(8) 0.4076(8) 0.1835(6) 0.171(8) Uiso 1 1 d . . . . .
C27 C 0.2450(10) 0.2607(7) 0.1008(5) 0.274(17) Uiso 1 1 d G . . . .
C32 C 0.2821(8) 0.2528(7) 0.0817(7) 0.240(12) Uiso 1 1 d G . . . .
H32 H 0.3066 0.2492 0.0955 0.288 Uiso 1 1 calc R U . . .
C31 C 0.2827(6) 0.2503(6) 0.0419(7) 0.239(12) Uiso 1 1 d G . . . .
H31 H 0.3075 0.2450 0.0291 0.287 Uiso 1 1 calc R U . . .
C30 C 0.2462(8) 0.2557(6) 0.0211(5) 0.211(12) Uiso 1 1 d G . . . .
C29 C 0.2090(6) 0.2636(8) 0.0402(8) 0.333(19) Uiso 1 1 d G . . . .
H29 H 0.1846 0.2672 0.0264 0.400 Uiso 1 1 calc R U . . .
C28 C 0.2085(7) 0.2661(9) 0.0801(8) 0.321(19) Uiso 1 1 d G . . . .
H28 H 0.1836 0.2713 0.0928 0.385 Uiso 1 1 calc R U . . .
C10 C 0.3936(8) 0.3132(9) 0.2241(9) 0.212(10) Uiso 1 1 d . . . . .
H10 H 0.3902 0.3025 0.2487 0.254 Uiso 1 1 calc R U . . .
C15 C 0.2842(12) 0.1049(14) 0.1614(11) 0.315(18) Uiso 1 1 d D . . . .
H15B H 0.2761 0.0813 0.1457 0.379 Uiso 1 1 calc R U . . .
H15A H 0.2796 0.0968 0.1879 0.379 Uiso 1 1 calc R U . . .
C2 C 0.5086(8) 0.3650(9) 0.1852(6) 0.198(9) Uiso 1 1 d . . . . .
H2 H 0.4972 0.3384 0.1860 0.238 Uiso 1 1 calc R U . . .
N2 N 0.2566(8) 0.1366(9) 0.1535(7) 0.235(10) Uiso 1 1 d . . . . .
C1 C 0.4889(8) 0.4066(9) 0.1848(6) 0.173(8) Uiso 1 1 d . . . . .
C12 C 0.3494(7) 0.2501(7) 0.1932(9) 0.174(9) Uiso 1 1 d . . . . .
C9 C 0.3792(8) 0.2938(9) 0.1931(9) 0.196(10) Uiso 1 1 d . . . . .
C11 C 0.4147(8) 0.3520(8) 0.2169(8) 0.197(9) Uiso 1 1 d . . . . .
H11 H 0.4248 0.3667 0.2380 0.236 Uiso 1 1 calc R U . . .
C26 C 0.2504(13) 0.2629(12) 0.1398(11) 0.305(18) Uiso 1 1 d . . . . .
H42A H 0.2322 0.2845 0.1495 0.366 Uiso 1 1 calc R U . B 2
H42B H 0.2787 0.2720 0.1446 0.366 Uiso 1 1 calc R U . B 2
C104 C 0.430(2) 0.563(2) 0.061(2) 0.34(3) Uiso 1 1 d D . . . .
C103 C 0.4096(17) 0.5557(17) 0.0259(13) 0.34(2) Uiso 1 1 d D . . . .
C106 C 0.441(3) 0.585(2) 0.029(3) 0.51(6) Uiso 1 1 d D . . . .
C105 C 0.4474(17) 0.5404(19) 0.0806(14) 0.270(17) Uiso 1 1 d . . . . .
C61 C 0.2669(13) 0.1325(13) 0.1058(11) 0.34(2) Uiso 1 1 d . . . . .
H61A H 0.2549 0.1557 0.0925 0.405 Uiso 1 1 calc R U . . .
H61B H 0.2552 0.1071 0.0961 0.405 Uiso 1 1 calc R U . . .
H61C H 0.2964 0.1323 0.1018 0.405 Uiso 1 1 calc R U . . .
C101 C 0.4035(19) 0.517(3) 0.059(2) 0.37(3) Uiso 1 1 d . . . . .
C102 C 0.3939(13) 0.5158(17) 0.0185(11) 0.29(2) Uiso 1 1 d D . . . .
C107 C 0.468(5) 0.600(4) 0.0000 0.50(7) Uiso 1 2 d DS . P . .
C168 C 0.507(2) 0.5306(10) 0.0956(8) 0.249(15) Uiso 1 1 d . . . . .
C108 C 0.491(2) 0.569(2) 0.0788(17) 0.31(2) Uiso 1 1 d . . . . .
C109 C 0.468(2) 0.5826(17) 0.0606(18) 0.30(2) Uiso 1 1 d . . . . .
N1 N 0.3474(7) 0.1538(8) 0.1598(8) 0.313(16) Uiso 1 1 d D . . . .
C13 C 0.2013 0.2021 0.1570 0.42(3) Uiso 1 1 d . . . . .
H13A H 0.1814 0.2094 0.1768 0.503 Uiso 1 1 calc R U . . .
H70B H 0.1888 0.2063 0.1320 0.503 Uiso 1 1 calc R U . . .
C14 C 0.2164 0.1599 0.1616 0.300(17) Uiso 1 1 d . . . . .
H14B H 0.1957 0.1435 0.1482 0.360 Uiso 1 1 calc R U . . .
H14A H 0.2116 0.1544 0.1886 0.360 Uiso 1 1 calc R U . . .
C17 C 0.2434 0.2407 0.2101 0.293(17) Uiso 1 1 d . . . . .
H17B H 0.2393 0.2161 0.2253 0.351 Uiso 1 1 calc R U . . .
H17C H 0.2213 0.2601 0.2150 0.351 Uiso 1 1 calc R U . . .
H17A H 0.2695 0.2532 0.2168 0.351 Uiso 1 1 calc R U . . .
C18 C 0.3608 0.1485 0.2086 0.300(17) Uiso 1 1 d . . . . .
H18B H 0.3360 0.1455 0.2236 0.360 Uiso 1 1 calc R U . . .
H18A H 0.3757 0.1728 0.2169 0.360 Uiso 1 1 calc R U . . .
H18C H 0.3780 0.1244 0.2118 0.360 Uiso 1 1 calc R U . . .
N3 N 0.2436 0.2274 0.1614 0.311(14) Uiso 1 1 d . . . . .
C19 C 0.3879 0.1535 0.1491 0.326(19) Uiso 1 1 d . . . . .
H75A H 0.4019 0.1286 0.1580 0.391 Uiso 1 1 calc R U . A 1
H75B H 0.4025 0.1778 0.1586 0.391 Uiso 1 1 calc R U . A 1

loop_
_atom_type_symbol
_atom_type_description
_atom_type_scat_dispersion_real
_atom_type_scat_dispersion_imag
_atom_type_scat_source
C C 0.0033 0.0016 'International Tables Vol C Tables 4.2.6.8 and 6.1.1.4'
N N 0.0061 0.0033 'International Tables Vol C Tables 4.2.6.8 and 6.1.1.4'
O O 0.0106 0.0060 'International Tables Vol C Tables 4.2.6.8 and 6.1.1.4'
Pd Pd -0.9988 1.0072 'International Tables Vol C Tables 4.2.6.8 and 6.1.1.4'
Zn Zn 0.2839 1.4301 'International Tables Vol C Tables 4.2.6.8 and 6.1.1.4'
H H 0.0000 0.0000 'International Tables Vol C Tables 4.2.6.8 and 6.1.1.4'

loop_
_geom_angle_atom_site_label_1
_geom_angle_atom_site_label_2
_geom_angle_atom_site_label_3
_geom_angle
_geom_angle_site_symmetry_1
_geom_angle_site_symmetry_3
N1 Pd1 O1 87.6(9) . .
N1 Pd1 N3 174.1(9) . .
O1 Pd1 N3 98.1(4) . .
N1 Pd1 N2 89.9(11) . .
O1 Pd1 N2 174.9(8) . .
N3 Pd1 N2 84.4(7) . .
N4 ZN2 N4 89.64(8) . 6_565
N4 ZN2 N4 89.63(8) . 7_655
N4 ZN2 N4 170.9(10) 6_565 7_655
N4 ZN2 N4 170.9(10) . 3_665
N4 ZN2 N4 89.64(8) 6_565 3_665
N4 ZN2 N4 89.64(8) 7_655 3_665
C12 O1 Pd1 116.0(16) . .
C11 C6 C7 116(3) . .
C11 C6 C3 115(3) . .
C7 C6 C3 129(3) . .
C6 C7 C8 123(3) . .
C1 N4 C4 110(2) . 7_655
C1 N4 ZN2 127.5(16) . .
C4 N4 ZN2 121.4(18) 7_655 .
C2 C5 C4 116(3) 6_565 .
N1 C16 C15 117(2) . .
C3 C4 N4 132(3) . 6_565
C3 C4 C5 127(3) . .
N4 C4 C5 100(2) 6_565 .
C9 C8 C7 121(3) . .
C22 C23 C24 120.0 . .
C22 C23 C23 121.9(13) . 11
C24 C23 C23 118.1(13) . 11
C23 C22 C21 120.0 . .
C20 C21 C22 120.0 . .
C21 C20 C25 120.0 . .
C21 C20 C19 120(3) . .
C25 C20 C19 120(3) . .
C20 C25 C24 120.0 . .
C25 C24 C23 120.0 . .
C4 C3 C1 121(3) . .
C4 C3 C6 118(3) . .
C1 C3 C6 121(3) . .
C26 C27 C32 112(3) . .
C26 C27 C28 128(3) . .
C32 C27 C28 120.0 . .
C31 C32 C27 120.0 . .
C30 C31 C32 120.0 . .
C31 C30 C29 120.0 . .
C31 C30 C30 121.3 . 11
C29 C30 C30 118.6 . 11
C28 C29 C30 120.0 . .
C29 C28 C27 120.0 . .
C9 C10 C11 115(3) . .
N2 C15 C16 122(3) . .
C5 C2 C1 97(2) 7_655 .
C15 N2 C14 151(3) . .
C15 N2 C61 91(3) . .
C14 N2 C61 113(2) . .
C15 N2 Pd1 99(2) . .
C14 N2 Pd1 96.9(13) . .
C61 N2 Pd1 92.4(17) . .
N4 C1 C3 127(3) . .
N4 C1 C2 116(2) . .
C3 C1 C2 117(3) . .
O1 C12 O2 143(3) . .
O1 C12 C9 114(2) . .
O2 C12 C9 103(2) . .
C10 C9 C8 120(3) . .
C10 C9 C12 126(3) . .
C8 C9 C12 114(3) . .
C6 C11 C10 125(3) . .
C27 C26 N3 118(3) . .
C105 C104 C109 83(7) . .
C105 C104 C106 135(7) . .
C109 C104 C106 63(5) . .
C105 C104 C103 129(7) . .
C109 C104 C103 120(6) . .
C106 C104 C103 60(4) . .
C105 C104 C101 72(6) . .
C109 C104 C101 148(6) . .
C106 C104 C101 123(6) . .
C103 C104 C101 65(4) . .
C105 C104 C108 55(5) . .
C109 C104 C108 28(3) . .
C106 C104 C108 89(6) . .
C103 C104 C108 137(5) . .
C101 C104 C108 124(6) . .
C106 C103 C102 154(6) . .
C106 C103 C104 58(4) . .
C102 C103 C104 120(5) . .
C106 C103 C101 122(7) . .
C102 C103 C101 55(3) . .
C104 C103 C101 66(4) . .
C106 C103 C103 94(5) . 11
C102 C103 C103 79(3) . 11
C104 C103 C103 149(4) . 11
C101 C103 C103 133(3) . 11
C104 C106 C103 62(4) . .
C104 C106 C109 58(6) . .
C103 C106 C109 118(8) . .
C104 C106 C107 156(10) . .
C103 C106 C107 130(10) . .
C109 C106 C107 102(6) . .
C104 C106 C106 146(4) . 11
C103 C106 C106 86(5) . 11
C109 C106 C106 142(4) . 11
C107 C106 C106 45(6) . 11
C104 C105 C168 165(6) . 7_655
C104 C105 C108 91(7) . .
C168 C105 C108 90(6) 7_655 .
C104 C105 C109 53(5) . .
C168 C105 C109 126(6) 7_655 .
C108 C105 C109 38(3) . .
C104 C105 C108 116(7) . 7_655
C168 C105 C108 56(3) 7_655 7_655
C108 C105 C108 141(7) . 7_655
C109 C105 C108 152(4) . 7_655
C104 C105 C101 69(5) . .
C168 C105 C101 104(4) 7_655 .
C108 C105 C101 153(5) . .
C109 C105 C101 119(6) . .
C108 C105 C101 48(3) 7_655 .
C104 C105 C168 135(6) . .
C168 C105 C168 45(4) 7_655 .
C108 C105 C168 45(4) . .
C109 C105 C168 82(4) . .
C108 C105 C168 99(5) 7_655 .
C101 C105 C168 144(5) . .
C108 C101 C102 126(6) 7_655 .
C108 C101 C109 40(4) 7_655 7_655
C102 C101 C109 93(5) . 7_655
C108 C101 C103 134(5) 7_655 .
C102 C101 C103 52(2) . .
C109 C101 C103 133(5) 7_655 .
C108 C101 C104 101(6) 7_655 .
C102 C101 C104 99(5) . .
C109 C101 C104 134(5) 7_655 .
C103 C101 C104 48(4) . .
C108 C101 C105 63(4) 7_655 .
C102 C101 C105 126(5) . .
C109 C101 C105 100(5) 7_655 .
C103 C101 C105 84(4) . .
C104 C101 C105 39(3) . .
C102 C102 C103 101(3) 11 .
C102 C102 C101 168(3) 11 .
C103 C102 C101 73(4) . .
C102 C102 C107 68(2) 11 14_655
C103 C102 C107 150(6) . 14_655
C101 C102 C107 112(4) . 14_655
C106 C107 C106 90(10) 11 .
C106 C107 C102 151(10) 11 6_565
C106 C107 C102 109(6) . 6_565
C106 C107 C102 109(6) 11 15_565
C106 C107 C102 151(10) . 15_565
C102 C107 C102 45(4) 6_565 15_565
C105 C168 C168 91(7) 6_565 6_565
C105 C168 C168 158(3) 6_565 7_655
C168 C168 C168 90.003(17) 6_565 7_655
C105 C168 C108 72(3) 6_565 .
C168 C168 C108 155(4) 6_565 .
C168 C168 C108 99(7) 7_655 .
C105 C168 C105 124(4) 6_565 .
C168 C168 C105 130(4) 6_565 .
C168 C168 C105 44(4) 7_655 .
C108 C168 C105 55(4) . .
C105 C168 C168 132(6) 6_565 3_665
C168 C168 C168 45.00(2) 6_565 3_665
C168 C168 C168 45.001(5) 7_655 3_665
C108 C168 C168 138(6) . 3_665
C105 C168 C168 87(4) . 3_665
C109 C108 C101 83(6) . 6_565
C109 C108 C168 146(8) . .
C101 C108 C168 121(6) 6_565 .
C109 C108 C105 70(6) . .
C101 C108 C105 150(7) 6_565 .
C168 C108 C105 80(7) . .
C109 C108 C105 144(7) . 6_565
C101 C108 C105 69(5) 6_565 6_565
C168 C108 C105 52(3) . 6_565
C105 C108 C105 129(8) . 6_565
C109 C108 C104 36(5) . .
C101 C108 C104 118(6) 6_565 .
C168 C108 C104 113(6) . .
C105 C108 C104 34(3) . .
C105 C108 C104 152(4) 6_565 .
C108 C109 C104 115(7) . .
C108 C109 C106 156(8) . .
C104 C109 C106 59(4) . .
C108 C109 C101 57(5) . 6_565
C104 C109 C101 168(6) . 6_565
C106 C109 C101 124(6) . 6_565
C108 C109 C105 72(5) . .
C104 C109 C105 44(3) . .
C106 C109 C105 98(5) . .
C101 C109 C105 127(6) 6_565 .
C19 N1 C16 109(2) . .
C19 N1 C18 91.7(13) . .
C16 N1 C18 94(2) . .
C19 N1 Pd1 139.5(19) . .
C16 N1 Pd1 107.1(15) . .
C18 N1 Pd1 104.2(12) . .
C14 C13 N3 100.5 . .
C13 C14 N2 136.5(10) . .
C26 N3 C13 120.3(16) . .
C26 N3 C17 109.0(16) . .
C13 N3 C17 102.4 . .
C26 N3 Pd1 107.4(18) . .
C13 N3 Pd1 116.30(8) . .
C17 N3 Pd1 98.82(8) . .
N1 C19 C20 101.6(15) . .

loop_
_geom_bond_atom_site_label_1
_geom_bond_atom_site_label_2
_geom_bond_distance
_geom_bond_site_symmetry_2
Pd1 N1 1.948(18) .
Pd1 O1 1.967(15) .
Pd1 N3 2.150(3) .
Pd1 N2 2.26(3) .
ZN2 N4 2.029(19) .
ZN2 N4 2.029(19) 6_565
ZN2 N4 2.029(19) 7_655
ZN2 N4 2.029(19) 3_665
O1 C12 1.21(3) .
C6 C11 1.28(3) .
C6 C7 1.31(3) .
C6 C3 1.52(3) .
O2 C12 1.26(3) .
C7 C8 1.36(3) .
N4 C1 1.33(3) .
N4 C4 1.38(3) 7_655
C5 C2 1.37(3) 6_565
C5 C4 1.53(3) .
C16 N1 1.507(18) .
C16 C15 1.507(19) .
C4 C3 1.36(3) .
C4 N4 1.38(3) 6_565
C8 C9 1.34(3) .
C23 C22 1.3900 .
C23 C24 1.3900 .
C23 C23 1.60(4) 11
C22 C21 1.3900 .
C21 C20 1.3900 .
C20 C25 1.3900 .
C20 C19 1.62(2) .
C25 C24 1.3900 .
C3 C1 1.37(3) .
C27 C26 1.37(4) .
C27 C32 1.3900 .
C27 C28 1.3900 .
C32 C31 1.3900 .
C31 C30 1.3900 .
C30 C29 1.3900 .
C30 C30 1.47(3) 11
C29 C28 1.3900 .
C10 C9 1.33(3) .
C10 C11 1.45(3) .
C15 N2 1.38(4) .
C2 C5 1.37(3) 7_655
C2 C1 1.48(3) .
N2 C14 1.52(3) .
N2 C61 1.70(4) .
C12 C9 1.70(3) .
C26 N3 1.38(4) .
C104 C105 1.15(7) .
C104 C109 1.34(7) .
C104 C106 1.35(6) .
C104 C103 1.40(8) .
C104 C101 1.72(8) .
C104 C108 2.05(11) .
C103 C106 1.38(4) .
C103 C102 1.403(19) .
C103 C101 1.71(8) .
C103 C103 1.81(9) 11
C106 C109 1.41(11) .
C106 C107 1.41(2) .
C106 C106 2.0(2) 11
C105 C168 1.39(6) 7_655
C105 C108 1.67(6) .
C105 C109 1.66(8) .
C105 C108 1.67(7) 7_655
C105 C101 1.76(9) .
C105 C168 2.01(11) .
C101 C108 1.40(8) 7_655
C101 C102 1.46(6) .
C101 C109 1.66(8) 7_655
C102 C102 1.29(8) 11
C102 C107 1.69(11) 14_655
C107 C106 1.41(2) 11
C107 C102 1.69(11) 6_565
C107 C102 1.69(11) 15_565
C168 C105 1.39(6) 6_565
C168 C168 1.43(4) 6_565
C168 C168 1.43(4) 7_655
C168 C108 1.46(7) .
C168 C168 2.02(6) 3_665
C108 C109 1.08(7) .
C108 C101 1.40(8) 6_565
C108 C105 1.67(7) 6_565
C109 C101 1.66(8) 6_565
N1 C19 1.35(2) .
N1 C18 1.76(3) .
C13 C14 1.4501 .
C13 N3 1.5924 .
C17 N3 1.7500 .
